data_4071783
loop_
_publ_author_name
'Buschhaus, Miriam S. A.'
'Pamplin, Craig B.'
'Blackmore, Ian J.'
'Legzdins, Peter'

_publ_section_title
;
 Transformations of Cyclic Olefins Mediated by Tungsten Nitrosyl Complexes
;
_journal_issue 18
_journal_name_full Organometallics
_journal_page_first 4724
_journal_paper_doi 10.1021/om800384z
_journal_volume 27
_journal_year 2008
_chemical_formula_moiety 'C26 H41 N O W'
_chemical_formula_sum 'C26 H41 N O W'
_chemical_formula_weight 567.45
_chemical_name_systematic
;
 ?
;
_space_group_IT_number 14
_symmetry_cell_setting monoclinic
_symmetry_space_group_name_Hall '-P 2yab'
_symmetry_space_group_name_H-M 'P 1 21/a 1'
_atom_sites_solution_hydrogens geom
_atom_sites_solution_primary direct
_atom_sites_solution_secondary difmap
_audit_creation_method SHELXL-97
_cell_angle_alpha 90.00
_cell_angle_beta 108.7810(10)
_cell_angle_gamma 90.00
_cell_formula_units_Z 4
_cell_length_a 14.6050(5)
_cell_length_b 8.6048(3)
_cell_length_c 20.1135(7)
_cell_measurement_reflns_used 16773
_cell_measurement_temperature 173(2)
_cell_measurement_theta_max 33.4
_cell_measurement_theta_min 2.6
_cell_volume 2393.14(14)
_computing_structure_refinement 'SHELXL-97 (Sheldrick, 1997)'
_diffrn_ambient_temperature 173(2)
_diffrn_measured_fraction_theta_full 0.840
_diffrn_measured_fraction_theta_max 0.840
_diffrn_radiation_monochromator graphite
_diffrn_radiation_source 'fine-focus sealed tube'
_diffrn_radiation_type MoK\a
_diffrn_radiation_wavelength 0.71073
_diffrn_reflns_av_R_equivalents 0.0344
_diffrn_reflns_av_sigmaI/netI 0.0360
_diffrn_reflns_limit_h_max 22
_diffrn_reflns_limit_h_min -23
_diffrn_reflns_limit_k_max 13
_diffrn_reflns_limit_k_min -13
_diffrn_reflns_limit_l_max 29
_diffrn_reflns_limit_l_min -30
_diffrn_reflns_number 36804
_diffrn_reflns_theta_full 35.61
_diffrn_reflns_theta_max 35.61
_diffrn_reflns_theta_min 2.14
_exptl_absorpt_coefficient_mu 4.843
_exptl_absorpt_correction_T_max 0.1836
_exptl_absorpt_correction_T_min 0.1006
_exptl_absorpt_correction_type multi-scan
_exptl_crystal_colour yellow
_exptl_crystal_density_diffrn 1.575
_exptl_crystal_density_method 'not measured'
_exptl_crystal_description prism
_exptl_crystal_F_000 1144
_exptl_crystal_size_max 0.45
_exptl_crystal_size_mid 0.40
_exptl_crystal_size_min 0.35
_refine_diff_density_max 2.933
_refine_diff_density_min -1.684
_refine_diff_density_rms 0.147
_refine_ls_extinction_method none
_refine_ls_goodness_of_fit_ref 1.054
_refine_ls_hydrogen_treatment mixed
_refine_ls_matrix_type full
_refine_ls_number_parameters 271
_refine_ls_number_reflns 9241
_refine_ls_number_restraints 0
_refine_ls_restrained_S_all 1.054
_refine_ls_R_factor_all 0.0495
_refine_ls_R_factor_gt 0.0352
_refine_ls_shift/su_max 0.002
_refine_ls_shift/su_mean 0.000
_refine_ls_structure_factor_coef Fsqd
_refine_ls_weighting_details 'calc w=1/[\s^2^(Fo^2^)+(0.0373P)^2^+4.2692P] where P=(Fo^2^+2Fc^2^)/3'
_refine_ls_weighting_scheme calc
_refine_ls_wR_factor_gt 0.0821
_refine_ls_wR_factor_ref 0.0864
_reflns_number_gt 7366
_reflns_number_total 9241
_reflns_threshold_expression >2sigma(I)
_cod_data_source_file om800384z_si_003.cif
_cod_data_source_block pl320_0m
_cod_depositor_comments
;
The following automatic conversions were performed:

'_symmetry_cell_setting' value 'Monoclinic' changed to 'monoclinic'
according to /home/saulius/struct/CIF-dictionaries/cif_core.dic
dictionary named 'cif_core.dic' version 2.4.1 from
2010-06-29.

'_exptl_absorpt_correction_type' value 'Multi-scan'
changed to 'multi-scan' according to
/home/saulius/struct/CIF-dictionaries/cif_core.dic dictionary named
'cif_core.dic' version 2.4.1 from 2010-06-29.

Automatic conversion script
Id: cif_fix_values 1715 2011-07-08 13:25:40Z adriana 
;
_cod_original_sg_symbol_H-M P21/a
_cod_database_code 4071783

loop_
_symmetry_equiv_pos_as_xyz
'x, y, z'
'-x+1/2, y+1/2, -z'
'-x, -y, -z'
'x-1/2, -y-1/2, z'

loop_
_atom_site_label
_atom_site_type_symbol
_atom_site_fract_x
_atom_site_fract_y
_atom_site_fract_z
_atom_site_U_iso_or_equiv
_atom_site_adp_type
_atom_site_occupancy
_atom_site_symmetry_multiplicity
_atom_site_calc_flag
_atom_site_refinement_flags
_atom_site_disorder_assembly
_atom_site_disorder_group
W1 W 0.520450(9) 0.111929(14) 0.310930(6) 0.02244(4) Uani 1 1 d . A .
N1 N 0.5577(3) 0.3023(4) 0.29885(16) 0.0355(7) Uani 1 1 d . A .
O1 O 0.5817(3) 0.4395(4) 0.30075(19) 0.0688(12) Uani 1 1 d . . .
C1 C 0.3927(2) 0.1064(4) 0.20949(17) 0.0232(6) Uani 1 1 d . A .
C2 C 0.3234(3) 0.2417(4) 0.18464(19) 0.0320(7) Uani 1 1 d . . .
H2A H 0.3618 0.3386 0.1909 0.038 Uiso 1 1 calc R A .
H2B H 0.2825 0.2488 0.2153 0.038 Uiso 1 1 calc R . .
C3 C 0.2564(3) 0.2340(5) 0.1075(2) 0.0396(9) Uani 1 1 d . A .
H3A H 0.2266 0.1294 0.0996 0.048 Uiso 1 1 calc R . .
H3B H 0.2035 0.3098 0.1020 0.048 Uiso 1 1 calc R . .
C4 C 0.3005(3) 0.2649(5) 0.0489(2) 0.0362(8) Uani 1 1 d . . .
H4A H 0.3355 0.3651 0.0588 0.043 Uiso 1 1 calc R A .
H4B H 0.2470 0.2767 0.0041 0.043 Uiso 1 1 calc R . .
C5 C 0.3709(3) 0.1390(4) 0.03855(18) 0.0301(7) Uani 1 1 d . A .
H5A H 0.3580 0.0403 0.0593 0.036 Uiso 1 1 calc R . .
H5B H 0.3568 0.1215 -0.0124 0.036 Uiso 1 1 calc R . .
C6 C 0.4775(3) 0.1782(4) 0.07077(17) 0.0275(6) Uani 1 1 d . . .
H6A H 0.4926 0.2685 0.0455 0.033 Uiso 1 1 calc R A .
H6B H 0.5163 0.0891 0.0638 0.033 Uiso 1 1 calc R . .
C7 C 0.5082(2) 0.2164(3) 0.14956(16) 0.0225(6) Uani 1 1 d . A .
H7A H 0.5793 0.2298 0.1680 0.027 Uiso 1 1 calc R . .
H7B H 0.4778 0.3151 0.1566 0.027 Uiso 1 1 calc R . .
C8 C 0.4784(2) 0.0880(3) 0.18912(15) 0.0205(5) Uani 1 1 d . A .
C9 C 0.5361(2) -0.0468(4) 0.21268(16) 0.0223(6) Uani 1 1 d . . .
C10 C 0.6324(2) -0.0543(4) 0.20127(19) 0.0291(7) Uani 1 1 d . A .
C11 C 0.6808(3) -0.1758(5) 0.1858(2) 0.0351(8) Uani 1 1 d . . .
C12 C 0.6516(3) -0.3439(4) 0.1740(2) 0.0362(8) Uani 1 1 d . A .
H12A H 0.6314 -0.3799 0.2139 0.043 Uiso 1 1 calc R . .
H12B H 0.7090 -0.4054 0.1744 0.043 Uiso 1 1 calc R . .
C13 C 0.5700(3) -0.3789(4) 0.1058(2) 0.0331(7) Uani 1 1 d . . .
H13A H 0.5948 -0.3640 0.0660 0.040 Uiso 1 1 calc R A .
H13B H 0.5517 -0.4896 0.1062 0.040 Uiso 1 1 calc R . .
C14 C 0.4792(3) -0.2798(4) 0.09315(19) 0.0305(7) Uani 1 1 d . A .
H14A H 0.4301 -0.3158 0.0493 0.037 Uiso 1 1 calc R . .
H14B H 0.4956 -0.1710 0.0855 0.037 Uiso 1 1 calc R . .
C15 C 0.4338(3) -0.2816(4) 0.1521(2) 0.0322(7) Uani 1 1 d . . .
H15A H 0.4233 -0.3913 0.1626 0.039 Uiso 1 1 calc R A .
H15B H 0.3693 -0.2320 0.1340 0.039 Uiso 1 1 calc R . .
C16 C 0.4902(3) -0.2013(4) 0.22157(18) 0.0272(6) Uani 1 1 d . A .
H16A H 0.4458 -0.1833 0.2490 0.033 Uiso 1 1 calc R . .
H16B H 0.5419 -0.2724 0.2491 0.033 Uiso 1 1 calc R . .
C17 C 0.58317(19) 0.0451(3) 0.43382(11) 0.0236(13) Uani 0.58 1 d PG A 1
C18 C 0.5218(2) -0.0808(3) 0.40215(12) 0.0300(16) Uani 0.58 1 d PG A 1
C19 C 0.4261(2) -0.0228(4) 0.37396(12) 0.0304(13) Uani 0.58 1 d PG A 1
C20 C 0.42830(19) 0.1390(4) 0.38820(12) 0.0283(12) Uani 0.58 1 d PG A 1
C21 C 0.5254(2) 0.1810(3) 0.42519(12) 0.0238(12) Uani 0.58 1 d PG A 1
C22 C 0.6909(3) 0.0361(6) 0.47025(18) 0.048(2) Uani 0.58 1 d PG A 1
H22A H 0.7128 -0.0712 0.4689 0.072 Uiso 0.58 1 calc PR A 1
H22B H 0.7059 0.0692 0.5192 0.072 Uiso 0.58 1 calc PR A 1
H22C H 0.7240 0.1043 0.4463 0.072 Uiso 0.58 1 calc PR A 1
C23 C 0.5529(4) -0.2471(4) 0.3990(2) 0.056(3) Uani 0.58 1 d PG A 1
H23A H 0.4964 -0.3104 0.3742 0.083 Uiso 0.58 1 calc PR A 1
H23B H 0.5821 -0.2870 0.4468 0.083 Uiso 0.58 1 calc PR A 1
H23C H 0.6003 -0.2519 0.3739 0.083 Uiso 0.58 1 calc PR A 1
C24 C 0.3375(3) -0.1165(7) 0.33559(19) 0.068(4) Uani 0.58 1 d PG A 1
H24A H 0.3560 -0.2253 0.3329 0.103 Uiso 0.58 1 calc PR A 1
H24B H 0.3086 -0.0751 0.2880 0.103 Uiso 0.58 1 calc PR A 1
H24C H 0.2905 -0.1102 0.3609 0.103 Uiso 0.58 1 calc PR A 1
C25 C 0.3425(3) 0.2474(6) 0.3676(2) 0.064(3) Uani 0.58 1 d PG A 1
H25A H 0.2840 0.1889 0.3426 0.095 Uiso 0.58 1 calc PR A 1
H25B H 0.3530 0.3294 0.3370 0.095 Uiso 0.58 1 calc PR A 1
H25C H 0.3348 0.2943 0.4099 0.095 Uiso 0.58 1 calc PR A 1
C26 C 0.5609(4) 0.3417(4) 0.4508(2) 0.053(2) Uani 0.58 1 d PG A 1
H26A H 0.6309 0.3387 0.4748 0.080 Uiso 0.58 1 calc PR A 1
H26B H 0.5284 0.3779 0.4837 0.080 Uiso 0.58 1 calc PR A 1
H26C H 0.5465 0.4130 0.4108 0.080 Uiso 0.58 1 calc PR A 1
C27 C 0.57436(19) 0.0177(3) 0.43135(11) 0.079(11) Uiso 0.22 1 d PG A 2
C28 C 0.4891(2) -0.0706(3) 0.39478(11) 0.038(6) Uiso 0.22 1 d PG A 2
C29 C 0.40903(17) 0.0360(4) 0.37104(12) 0.047(6) Uiso 0.22 1 d PG A 2
C30 C 0.4448(2) 0.1902(4) 0.39294(13) 0.011(2) Uiso 0.22 1 d PG A 2
C31 C 0.5469(2) 0.1789(3) 0.43021(12) 0.031(5) Uiso 0.22 1 d PG A 2
C32 C 0.6762(3) -0.0482(6) 0.46544(18) 0.075(9) Uiso 0.22 1 d PG A 2
H32A H 0.7208 0.0366 0.4867 0.113 Uiso 0.22 1 calc PR A 2
H32B H 0.6977 -0.0998 0.4296 0.113 Uiso 0.22 1 calc PR A 2
H32C H 0.6753 -0.1235 0.5018 0.113 Uiso 0.22 1 calc PR A 2
C33 C 0.4845(4) -0.2468(4) 0.3832(2) 0.095(11) Uiso 0.22 1 d PG A 2
H33A H 0.4180 -0.2771 0.3568 0.142 Uiso 0.22 1 calc PR A 2
H33B H 0.5050 -0.2999 0.4287 0.142 Uiso 0.22 1 calc PR A 2
H33C H 0.5275 -0.2762 0.3566 0.142 Uiso 0.22 1 calc PR A 2
C34 C 0.3043(2) -0.0070(7) 0.3298(2) 0.077(8) Uiso 0.22 1 d PG A 2
H34A H 0.2995 -0.1195 0.3217 0.116 Uiso 0.22 1 calc PR A 2
H34B H 0.2844 0.0473 0.2845 0.116 Uiso 0.22 1 calc PR A 2
H34C H 0.2619 0.0236 0.3567 0.116 Uiso 0.22 1 calc PR A 2
C35 C 0.3847(4) 0.3398(5) 0.3790(2) 0.071(8) Uiso 0.22 1 d PG A 2
H35A H 0.4265 0.4283 0.3995 0.107 Uiso 0.22 1 calc PR A 2
H35B H 0.3333 0.3316 0.4004 0.107 Uiso 0.22 1 calc PR A 2
H35C H 0.3558 0.3553 0.3283 0.107 Uiso 0.22 1 calc PR A 2
C36 C 0.6145(4) 0.3144(5) 0.4629(2) 0.075(9) Uiso 0.22 1 d PG A 2
H36A H 0.5776 0.4116 0.4546 0.112 Uiso 0.22 1 calc PR A 2
H36B H 0.6659 0.3210 0.4414 0.112 Uiso 0.22 1 calc PR A 2
H36C H 0.6434 0.2973 0.5135 0.112 Uiso 0.22 1 calc PR A 2
C37 C 0.57114(19) 0.0831(3) 0.42899(10) 0.026(4) Uiso 0.20 1 d PG A 3
C38 C 0.5391(2) -0.0721(3) 0.40626(12) 0.030(5) Uiso 0.20 1 d PG A 3
C39 C 0.4360(2) -0.0674(4) 0.37194(13) 0.021(4) Uiso 0.20 1 d PG A 3
C40 C 0.40439(18) 0.0907(4) 0.37345(13) 0.022(4) Uiso 0.20 1 d PG A 3
C41 C 0.4879(2) 0.1837(3) 0.40871(12) 0.030(4) Uiso 0.20 1 d PG A 3
C42 C 0.6754(3) 0.1325(6) 0.46786(17) 0.087(11) Uiso 0.20 1 d PG A 3
H42A H 0.7179 0.0416 0.4752 0.130 Uiso 0.20 1 calc PR A 3
H42B H 0.6791 0.1775 0.5134 0.130 Uiso 0.20 1 calc PR A 3
H42C H 0.6959 0.2100 0.4399 0.130 Uiso 0.20 1 calc PR A 3
C43 C 0.6033(4) -0.2167(5) 0.4167(2) 0.071(9) Uiso 0.20 1 d PG A 3
H43A H 0.6705 -0.1879 0.4416 0.106 Uiso 0.20 1 calc PR A 3
H43B H 0.5986 -0.2612 0.3709 0.106 Uiso 0.20 1 calc PR A 3
H43C H 0.5817 -0.2937 0.4444 0.106 Uiso 0.20 1 calc PR A 3
C44 C 0.3714(4) -0.2062(6) 0.3395(2) 0.084(11) Uiso 0.20 1 d PG A 3
H44A H 0.4110 -0.3003 0.3456 0.125 Uiso 0.20 1 calc PR A 3
H44B H 0.3393 -0.1872 0.2894 0.125 Uiso 0.20 1 calc PR A 3
H44C H 0.3225 -0.2198 0.3629 0.125 Uiso 0.20 1 calc PR A 3
C45 C 0.3003(2) 0.1496(8) 0.3429(2) 0.125(18) Uiso 0.20 1 d PG A 3
H45A H 0.2986 0.2617 0.3510 0.188 Uiso 0.20 1 calc PR A 3
H45B H 0.2594 0.0961 0.3659 0.188 Uiso 0.20 1 calc PR A 3
H45C H 0.2762 0.1286 0.2924 0.188 Uiso 0.20 1 calc PR A 3
C46 C 0.4882(4) 0.3589(4) 0.4223(2) 0.114(15) Uiso 0.20 1 d PG A 3
H46A H 0.4221 0.3992 0.4031 0.170 Uiso 0.20 1 calc PR A 3
H46B H 0.5297 0.4110 0.3994 0.170 Uiso 0.20 1 calc PR A 3
H46C H 0.5129 0.3785 0.4729 0.170 Uiso 0.20 1 calc PR A 3
H11 H 0.743(3) -0.151(5) 0.182(2) 0.037(11) Uiso 1 1 d . . .
H10 H 0.664(3) 0.057(5) 0.208(2) 0.037(11) Uiso 1 1 d . . .
H1 H 0.365(3) 0.018(4) 0.2079(19) 0.019(9) Uiso 1 1 d . . .

loop_
_atom_site_aniso_label
_atom_site_aniso_U_11
_atom_site_aniso_U_22
_atom_site_aniso_U_33
_atom_site_aniso_U_23
_atom_site_aniso_U_13
_atom_site_aniso_U_12
W1 0.02541(7) 0.02440(6) 0.02067(6) 0.00080(5) 0.01180(5) -0.00109(5)
N1 0.051(2) 0.0318(16) 0.0282(15) -0.0039(12) 0.0185(14) -0.0125(13)
O1 0.122(3) 0.0398(17) 0.054(2) -0.0106(15) 0.041(2) -0.040(2)
C1 0.0219(14) 0.0238(14) 0.0272(15) 0.0025(11) 0.0124(12) -0.0017(11)
C2 0.0271(17) 0.0369(18) 0.0348(19) 0.0047(14) 0.0139(14) 0.0069(13)
C3 0.0239(18) 0.051(2) 0.043(2) 0.0097(18) 0.0103(15) 0.0063(15)
C4 0.0292(18) 0.042(2) 0.0330(19) 0.0108(15) 0.0043(14) 0.0026(14)
C5 0.0309(18) 0.0351(18) 0.0204(15) 0.0022(12) 0.0030(12) -0.0041(13)
C6 0.0340(17) 0.0287(16) 0.0216(15) 0.0034(12) 0.0113(13) 0.0001(13)
C7 0.0262(15) 0.0214(13) 0.0226(14) 0.0029(11) 0.0116(12) -0.0017(11)
C8 0.0211(13) 0.0225(14) 0.0201(13) -0.0014(10) 0.0096(10) -0.0028(10)
C9 0.0215(14) 0.0237(14) 0.0229(14) -0.0004(11) 0.0088(11) -0.0007(11)
C10 0.0230(16) 0.0344(17) 0.0325(17) 0.0018(14) 0.0125(13) 0.0003(13)
C11 0.0263(18) 0.041(2) 0.042(2) 0.0034(16) 0.0161(15) 0.0088(14)
C12 0.040(2) 0.0346(18) 0.037(2) 0.0075(15) 0.0173(16) 0.0164(16)
C13 0.042(2) 0.0255(16) 0.0370(19) 0.0036(13) 0.0204(16) 0.0047(13)
C14 0.0322(18) 0.0318(17) 0.0289(17) 0.0000(13) 0.0117(14) 0.0011(13)
C15 0.0345(19) 0.0291(16) 0.0370(19) -0.0030(14) 0.0170(15) -0.0056(13)
C16 0.0333(17) 0.0223(14) 0.0319(17) 0.0041(12) 0.0190(14) 0.0022(12)
C17 0.031(3) 0.024(3) 0.019(3) 0.011(2) 0.012(2) 0.007(2)
C18 0.044(4) 0.031(4) 0.020(3) 0.003(2) 0.017(3) -0.008(3)
C19 0.041(4) 0.036(5) 0.020(3) -0.001(2) 0.017(3) -0.016(3)
C20 0.031(3) 0.035(3) 0.023(3) -0.009(2) 0.014(2) -0.009(3)
C21 0.020(3) 0.040(4) 0.008(2) 0.0019(19) 0.0001(19) -0.001(2)
C22 0.028(4) 0.078(7) 0.030(3) 0.014(3) -0.001(3) 0.001(3)
C23 0.108(9) 0.027(3) 0.035(4) 0.016(3) 0.027(5) 0.011(4)
C24 0.049(5) 0.116(10) 0.043(5) -0.012(4) 0.018(4) -0.059(6)
C25 0.051(5) 0.110(8) 0.041(4) 0.019(5) 0.030(4) 0.048(6)
C26 0.102(9) 0.027(3) 0.037(4) -0.018(3) 0.030(5) -0.018(4)

loop_
_atom_type_symbol
_atom_type_description
_atom_type_scat_dispersion_real
_atom_type_scat_dispersion_imag
_atom_type_scat_source
C C 0.0033 0.0016 'International Tables Vol C Tables 4.2.6.8 and 6.1.1.4'
H H 0.0000 0.0000 'International Tables Vol C Tables 4.2.6.8 and 6.1.1.4'
N N 0.0061 0.0033 'International Tables Vol C Tables 4.2.6.8 and 6.1.1.4'
O O 0.0106 0.0060 'International Tables Vol C Tables 4.2.6.8 and 6.1.1.4'
W W -0.8490 6.8722 'International Tables Vol C Tables 4.2.6.8 and 6.1.1.4'

loop_
_geom_angle_atom_site_label_1
_geom_angle_atom_site_label_2
_geom_angle_atom_site_label_3
_geom_angle
N1 W1 C41 91.52(12)
N1 W1 C37 103.58(12)
C41 W1 C37 37.2
N1 W1 C1 95.49(14)
C41 W1 C1 116.44(11)
C37 W1 C1 146.57(10)
N1 W1 C8 85.76(12)
C41 W1 C8 151.84(10)
C37 W1 C8 168.07(10)
C1 W1 C8 36.46(10)
N1 W1 C21 89.22(11)
C41 W1 C21 13.3
C37 W1 C21 26.5
C1 W1 C21 129.70(11)
C8 W1 C21 164.20(10)
N1 W1 C30 93.77(13)
C41 W1 C30 15.0
C37 W1 C30 50.67(5)
C1 W1 C30 101.49(11)
C8 W1 C30 137.23(10)
C21 W1 C30 28.2
N1 W1 C20 105.29(13)
C41 W1 C20 22.7
C37 W1 C20 52.12(5)
C1 W1 C20 96.61(10)
C8 W1 C20 133.06(10)
C21 W1 C20 35.0
C30 W1 C20 12.0
N1 W1 C31 87.53(11)
C41 W1 C31 20.5
C37 W1 C31 22.2
C1 W1 C31 136.86(11)
C8 W1 C31 169.59(10)
C21 W1 C31 7.2
C30 W1 C31 35.5
C20 W1 C31 42.0
N1 W1 C29 127.44(14)
C41 W1 C29 43.1
C37 W1 C29 59.28(6)
C1 W1 C29 87.32(9)
C8 W1 C29 120.70(9)
C21 W1 C29 52.50(5)
C30 W1 C29 35.2
C20 W1 C29 23.1
C31 W1 C29 58.36(6)
N1 W1 C17 109.25(12)
C41 W1 C17 44.6
C37 W1 C17 8.3
C1 W1 C17 147.52(10)
C8 W1 C17 159.84(10)
C21 W1 C17 34.6
C30 W1 C17 57.37(6)
C20 W1 C17 57.36(6)
C31 W1 C17 30.5
C29 W1 C17 61.07(6)
N1 W1 C40 116.06(14)
C41 W1 C40 35.7
C37 W1 C40 59.58(6)
C1 W1 C40 87.44(10)
C8 W1 C40 123.13(9)
C21 W1 C40 46.99(5)
C30 W1 C40 25.1
C20 W1 C40 13.4
C31 W1 C40 53.64(6)
C29 W1 C40 11.4
C17 W1 C40 63.14(6)
O1 N1 W1 169.7(3)
C8 C1 C2 122.5(3)
C8 C1 W1 73.89(18)
C2 C1 W1 123.1(2)
C1 C2 C3 115.9(3)
C4 C3 C2 118.4(3)
C3 C4 C5 116.1(3)
C6 C5 C4 114.8(3)
C5 C6 C7 113.9(3)
C8 C7 C6 110.5(3)
C9 C8 C1 118.0(3)
C9 C8 C7 122.2(3)
C1 C8 C7 119.6(3)
C9 C8 W1 78.15(18)
C1 C8 W1 69.65(17)
C7 C8 W1 117.8(2)
C8 C9 C10 118.0(3)
C8 C9 C16 121.0(3)
C10 C9 C16 116.7(3)
C8 C9 W1 67.58(16)
C10 C9 W1 118.6(2)
C16 C9 W1 103.36(19)
C11 C10 C9 130.9(3)
C10 C11 C12 129.5(3)
C11 C12 C13 115.5(3)
C14 C13 C12 115.1(3)
C13 C14 C15 115.7(3)
C14 C15 C16 117.3(3)
C9 C16 C15 114.3(3)
C21 C17 C18 108.0
C21 C17 C22 126.0
C18 C17 C22 126.0
C21 C17 W1 70.35(7)
C18 C17 W1 75.26(8)
C22 C17 W1 120.15(7)
C19 C18 C17 108.0
C19 C18 C23 126.0
C17 C18 C23 126.0
C19 C18 W1 72.27(7)
C17 C18 W1 70.95(7)
C23 C18 W1 122.47(7)
C18 C19 C20 108.0
C18 C19 C24 126.0
C20 C19 C24 126.0
C18 C19 W1 74.14(7)
C20 C19 W1 70.10(7)
C24 C19 W1 121.46(7)
C21 C20 C19 108.0
C21 C20 C25 126.0
C19 C20 C25 126.0
C21 C20 W1 71.75(8)
C19 C20 W1 75.66(8)
C25 C20 W1 118.50(7)
C20 C21 C17 108.0
C20 C21 C26 126.0
C17 C21 C26 126.0
C20 C21 W1 73.29(8)
C17 C21 W1 75.01(8)
C26 C21 W1 117.68(7)
C28 C27 C31 108.0
C28 C27 C32 126.0
C31 C27 C32 126.0
C28 C27 W1 73.62(8)
C31 C27 W1 70.39(7)
C32 C27 W1 121.69(7)
C27 C28 C29 108.0
C27 C28 C33 126.0
C29 C28 C33 126.0
C27 C28 W1 72.05(7)
C29 C28 W1 71.10(7)
C33 C28 W1 122.54(7)
C30 C29 C28 108.0
C30 C29 C34 126.0
C28 C29 C34 126.0
C30 C29 W1 70.56(7)
C28 C29 W1 74.42(7)
C34 C29 W1 120.76(7)
C29 C30 C31 108.0
C29 C30 C35 126.0
C31 C30 C35 126.0
C29 C30 W1 74.27(8)
C31 C30 W1 72.83(8)
C35 C30 W1 118.80(7)
C27 C31 C30 108.0
C27 C31 C36 126.0
C30 C31 C36 126.0
C27 C31 W1 74.74(7)
C30 C31 W1 71.72(8)
C36 C31 W1 119.39(7)
C41 C37 C38 108.0
C41 C37 C42 126.0
C38 C37 C42 126.0
C41 C37 W1 71.07(8)
C38 C37 W1 78.78(8)
C42 C37 W1 116.18(8)
C39 C38 C37 108.0
C39 C38 C43 126.0
C37 C38 C43 126.0
C39 C38 W1 76.69(8)
C37 C38 W1 65.73(7)
C43 C38 W1 123.06(7)
C40 C39 C38 108.0
C40 C39 C44 126.0
C38 C39 C44 126.0
C40 C39 W1 69.09(7)
C38 C39 W1 69.62(7)
C44 C39 W1 126.86(7)
C39 C40 C41 108.0
C39 C40 C45 126.0
C41 C40 C45 126.0
C39 C40 W1 77.14(7)
C41 C40 W1 65.81(7)
C45 C40 W1 122.54(7)
C37 C41 C40 108.0
C37 C41 C46 126.0
C40 C41 C46 126.0
C37 C41 W1 71.72(8)
C40 C41 W1 78.52(8)
C46 C41 W1 115.85(8)

loop_
_geom_bond_atom_site_label_1
_geom_bond_atom_site_label_2
_geom_bond_distance
W1 N1 1.767(3)
W1 C41 2.253(2)
W1 C37 2.262(2)
W1 C1 2.279(3)
W1 C8 2.335(3)
W1 C21 2.352(2)
W1 C30 2.360(2)
W1 C20 2.372(2)
W1 C31 2.375(2)
W1 C29 2.409(2)
W1 C17 2.413(2)
W1 C40 2.421(2)
N1 O1 1.229(4)
C1 C8 1.445(4)
C1 C2 1.518(5)
C2 C3 1.546(6)
C3 C4 1.538(5)
C4 C5 1.553(5)
C5 C6 1.520(5)
C6 C7 1.537(4)
C7 C8 1.505(4)
C8 C9 1.422(4)
C9 C10 1.498(4)
C9 C16 1.525(4)
C10 C11 1.353(5)
C11 C12 1.506(6)
C12 C13 1.529(6)
C13 C14 1.527(5)
C14 C15 1.534(5)
C15 C16 1.539(5)
C17 C21 1.4194(12)
C17 C18 1.4195(12)
C17 C22 1.5090(13)
C18 C19 1.4194(12)
C18 C23 1.5089(13)
C19 C20 1.4195(12)
C19 C24 1.5088(13)
C20 C21 1.4194(12)
C20 C25 1.5089(13)
C21 C26 1.5088(13)
C27 C28 1.4416(13)
C27 C31 1.4416(13)
C27 C32 1.5325(13)
C28 C29 1.4416(13)
C28 C33 1.5324(13)
C29 C30 1.4416(13)
C29 C34 1.5324(13)
C30 C31 1.4417(13)
C30 C35 1.5324(13)
C31 C36 1.5325(14)
C37 C41 1.4403(13)
C37 C38 1.4404(13)
C37 C42 1.5311(14)
C38 C39 1.4404(13)
C38 C43 1.5312(13)
C39 C40 1.4403(13)
C39 C44 1.5311(13)
C40 C41 1.4404(13)
C40 C45 1.5311(13)
C41 C46 1.5311(13)

loop_
_geom_torsion_atom_site_label_1
_geom_torsion_atom_site_label_2
_geom_torsion_atom_site_label_3
_geom_torsion_atom_site_label_4
_geom_torsion
C41 W1 N1 O1 6(2)
C37 W1 N1 O1 -29(2)
C1 W1 N1 O1 123(2)
C8 W1 N1 O1 158(2)
C21 W1 N1 O1 -7(2)
C30 W1 N1 O1 21(2)
C20 W1 N1 O1 24(2)
C31 W1 N1 O1 -14(2)
C29 W1 N1 O1 32(2)
C17 W1 N1 O1 -36(2)
C40 W1 N1 O1 33(2)
N1 W1 C1 C8 75.22(19)
C41 W1 C1 C8 169.67(16)
C37 W1 C1 C8 -159.78(18)
C21 W1 C1 C8 168.77(15)
C30 W1 C1 C8 170.21(17)
C20 W1 C1 C8 -178.65(18)
C31 W1 C1 C8 167.46(15)
C29 W1 C1 C8 -157.41(19)
C17 W1 C1 C8 -144.65(19)
C40 W1 C1 C8 -168.83(19)
N1 W1 C1 C2 -43.4(3)
C41 W1 C1 C2 51.1(3)
C37 W1 C1 C2 81.6(3)
C8 W1 C1 C2 -118.6(3)
C21 W1 C1 C2 50.2(3)
C30 W1 C1 C2 51.6(3)
C20 W1 C1 C2 62.7(3)
C31 W1 C1 C2 48.9(3)
C29 W1 C1 C2 84.0(3)
C17 W1 C1 C2 96.7(3)
C40 W1 C1 C2 72.6(3)
C8 C1 C2 C3 74.9(4)
W1 C1 C2 C3 166.2(2)
C1 C2 C3 C4 -73.7(5)
C2 C3 C4 C5 69.4(5)
C3 C4 C5 C6 -100.7(4)
C4 C5 C6 C7 55.4(4)
C5 C6 C7 C8 53.3(4)
C2 C1 C8 C9 -177.1(3)
W1 C1 C8 C9 63.6(3)
C2 C1 C8 C7 8.1(5)
W1 C1 C8 C7 -111.2(3)
C2 C1 C8 W1 119.3(3)
C6 C7 C8 C9 84.8(4)
C6 C7 C8 C1 -100.7(3)
C6 C7 C8 W1 178.1(2)
N1 W1 C8 C9 128.7(2)
C41 W1 C8 C9 -146.0(2)
C37 W1 C8 C9 -13.2(5)
C1 W1 C8 C9 -126.1(3)
C21 W1 C8 C9 -159.5(3)
C30 W1 C8 C9 -140.28(19)
C20 W1 C8 C9 -124.24(19)
C31 W1 C8 C9 178.7(5)
C29 W1 C8 C9 -99.58(19)
C17 W1 C8 C9 -10.4(4)
C40 W1 C8 C9 -112.72(19)
N1 W1 C8 C1 -105.2(2)
C41 W1 C8 C1 -19.9(3)
C37 W1 C8 C1 112.8(4)
C21 W1 C8 C1 -33.4(4)
C30 W1 C8 C1 -14.2(3)
C20 W1 C8 C1 1.8(2)
C31 W1 C8 C1 -55.2(6)
C29 W1 C8 C1 26.5(2)
C17 W1 C8 C1 115.6(3)
C40 W1 C8 C1 13.4(2)
N1 W1 C8 C7 8.4(2)
C41 W1 C8 C7 93.7(3)
C37 W1 C8 C7 -133.6(4)
C1 W1 C8 C7 113.6(3)
C21 W1 C8 C7 80.2(4)
C30 W1 C8 C7 99.4(2)
C20 W1 C8 C7 115.4(2)
C31 W1 C8 C7 58.4(6)
C29 W1 C8 C7 140.1(2)
C17 W1 C8 C7 -130.8(3)
C40 W1 C8 C7 127.0(2)
C1 C8 C9 C10 -170.7(3)
C7 C8 C9 C10 4.0(4)
W1 C8 C9 C10 -111.6(3)
C1 C8 C9 C16 33.4(4)
C7 C8 C9 C16 -151.9(3)
W1 C8 C9 C16 92.5(3)
C1 C8 C9 W1 -59.1(2)
C7 C8 C9 W1 115.6(3)
N1 W1 C9 C8 -54.4(2)
C41 W1 C9 C8 123.3(3)
C37 W1 C9 C8 176.22(15)
C1 W1 C9 C8 32.91(17)
C21 W1 C9 C8 163.9(3)
C30 W1 C9 C8 87.6(3)
C20 W1 C9 C8 94.2(2)
C31 W1 C9 C8 -179.4(2)
C29 W1 C9 C8 101.29(18)
C17 W1 C9 C8 175.58(15)
C40 W1 C9 C8 93.00(19)
N1 W1 C9 C10 56.3(3)
C41 W1 C9 C10 -126.1(3)
C37 W1 C9 C10 -73.1(3)
C1 W1 C9 C10 143.6(3)
C8 W1 C9 C10 110.7(3)
C21 W1 C9 C10 -85.4(4)
C30 W1 C9 C10 -161.7(2)
C20 W1 C9 C10 -155.1(2)
C31 W1 C9 C10 -68.8(4)
C29 W1 C9 C10 -148.0(2)
C17 W1 C9 C10 -73.7(3)
C40 W1 C9 C10 -156.3(2)
N1 W1 C9 C16 -172.7(2)
C41 W1 C9 C16 4.9(5)
C37 W1 C9 C16 57.9(2)
C1 W1 C9 C16 -85.4(2)
C8 W1 C9 C16 -118.3(3)
C21 W1 C9 C16 45.6(4)
C30 W1 C9 C16 -30.7(3)
C20 W1 C9 C16 -24.1(3)
C31 W1 C9 C16 62.2(3)
C29 W1 C9 C16 -17.0(2)
C17 W1 C9 C16 57.3(2)
C40 W1 C9 C16 -25.3(3)
C8 C9 C10 C11 -144.6(4)
C16 C9 C10 C11 12.4(6)
W1 C9 C10 C11 137.1(4)
C9 C10 C11 C12 1.1(7)
C10 C11 C12 C13 70.7(5)
C11 C12 C13 C14 -51.7(4)
C12 C13 C14 C15 -55.0(4)
C13 C14 C15 C16 69.3(4)
C8 C9 C16 C15 72.4(4)
C10 C9 C16 C15 -83.8(4)
W1 C9 C16 C15 144.1(2)
C14 C15 C16 C9 41.8(4)
N1 W1 C17 C21 57.93(16)
C41 W1 C17 C21 -13.8
C37 W1 C17 C21 10.3
C1 W1 C17 C21 -79.6(2)
C8 W1 C17 C21 -165.7(3)
C30 W1 C17 C21 -24.0
C20 W1 C17 C21 -38.3
C31 W1 C17 C21 11.0
C29 W1 C17 C21 -64.9
C40 W1 C17 C21 -52.2
N1 W1 C17 C18 173.60(16)
C41 W1 C17 C18 101.9
C37 W1 C17 C18 125.93(6)
C1 W1 C17 C18 36.1(2)
C8 W1 C17 C18 -50.0(3)
C21 W1 C17 C18 115.7
C30 W1 C17 C18 91.7
C20 W1 C17 C18 77.4
C31 W1 C17 C18 126.7
C29 W1 C17 C18 50.7
C40 W1 C17 C18 63.4
N1 W1 C17 C22 -63.03(16)
C41 W1 C17 C22 -134.8
C37 W1 C17 C22 -110.7
C1 W1 C17 C22 159.5(2)
C8 W1 C17 C22 73.3(3)
C21 W1 C17 C22 -121.0
C30 W1 C17 C22 -144.9
C20 W1 C17 C22 -159.2
C31 W1 C17 C22 -109.9
C29 W1 C17 C22 174.1
C40 W1 C17 C22 -173.2
C21 C17 C18 C19 0.0
C22 C17 C18 C19 180.0
W1 C17 C18 C19 -63.20(8)
C21 C17 C18 C23 180.0
C22 C17 C18 C23 0.0
W1 C17 C18 C23 116.82(8)
C21 C17 C18 W1 63.19(8)
C22 C17 C18 W1 -116.80(8)
N1 W1 C18 C19 107.0(3)
C41 W1 C18 C19 63.9
C37 W1 C18 C19 106.3
C1 W1 C18 C19 -42.14(13)
C8 W1 C18 C19 -83.55(12)
C21 W1 C18 C19 79.3
C30 W1 C18 C19 47.8
C20 W1 C18 C19 37.1
C31 W1 C18 C19 87.9
C29 W1 C18 C19 11.2
C17 W1 C18 C19 117.0
C40 W1 C18 C19 21.2
N1 W1 C18 C17 -10.0(3)
C41 W1 C18 C17 -53.1
C37 W1 C18 C17 -10.6
C1 W1 C18 C17 -159.11(13)
C8 W1 C18 C17 159.48(13)
C21 W1 C18 C17 -37.7
C30 W1 C18 C17 -69.2
C20 W1 C18 C17 -79.8
C31 W1 C18 C17 -29.1
C29 W1 C18 C17 -105.8
C40 W1 C18 C17 -95.8
N1 W1 C18 C23 -131.2(3)
C41 W1 C18 C23 -174.3
C37 W1 C18 C23 -131.8
C1 W1 C18 C23 79.73(14)
C8 W1 C18 C23 38.33(13)
C21 W1 C18 C23 -158.9
C30 W1 C18 C23 169.7
C20 W1 C18 C23 159.0
C31 W1 C18 C23 -150.2
C29 W1 C18 C23 133.1
C17 W1 C18 C23 -121.2
C40 W1 C18 C23 143.1
C17 C18 C19 C20 0.0
C23 C18 C19 C20 180.0
W1 C18 C19 C20 -62.34(7)
C17 C18 C19 C24 -180.0
C23 C18 C19 C24 0.0
W1 C18 C19 C24 117.66(7)
C17 C18 C19 W1 62.35(7)
C23 C18 C19 W1 -117.67(7)
N1 W1 C19 C18 -116.8(2)
C41 W1 C19 C18 -92.4
C37 W1 C19 C18 -46.4
C1 W1 C19 C18 143.42(12)
C8 W1 C19 C18 120.09(11)
C21 W1 C19 C18 -78.2
C30 W1 C19 C18 -111.6
C20 W1 C19 C18 -116.4
C31 W1 C19 C18 -71.7
C29 W1 C19 C18 -143.2
C17 W1 C19 C18 -36.5
C40 W1 C19 C18 -135.2
N1 W1 C19 C20 -0.4(2)
C41 W1 C19 C20 23.9
C37 W1 C19 C20 70.0
C1 W1 C19 C20 -100.19(13)
C8 W1 C19 C20 -123.52(12)
C21 W1 C19 C20 38.2
C30 W1 C19 C20 4.8
C31 W1 C19 C20 44.7
C29 W1 C19 C20 -26.8
C17 W1 C19 C20 79.9
C40 W1 C19 C20 -18.8
N1 W1 C19 C24 120.3(2)
C41 W1 C19 C24 144.7
C37 W1 C19 C24 -169.3
C1 W1 C19 C24 20.56(13)
C8 W1 C19 C24 -2.77(12)
C21 W1 C19 C24 159.0
C30 W1 C19 C24 125.6
C20 W1 C19 C24 120.8
C31 W1 C19 C24 165.5
C29 W1 C19 C24 94.0
C17 W1 C19 C24 -159.4
C40 W1 C19 C24 101.9
C18 C19 C20 C21 0.0
C24 C19 C20 C21 180.0
W1 C19 C20 C21 -64.98(8)
C18 C19 C20 C25 180.0
C24 C19 C20 C25 0.0
W1 C19 C20 C25 115.03(8)
C18 C19 C20 W1 64.97(8)
C24 C19 C20 W1 -115.03(8)
N1 W1 C20 C21 -65.44(15)
C41 W1 C20 C21 -11.0
C37 W1 C20 C21 30.0
C1 W1 C20 C21 -163.00(13)
C8 W1 C20 C21 -164.10(13)
C30 W1 C20 C21 -48.3
C31 W1 C20 C21 2.8
C29 W1 C20 C21 130.0
C17 W1 C20 C21 37.9
C40 W1 C20 C21 149.8
N1 W1 C20 C19 179.71(15)
C41 W1 C20 C19 -125.8
C37 W1 C20 C19 -84.8
C1 W1 C20 C19 82.15(12)
C8 W1 C20 C19 81.05(12)
C21 W1 C20 C19 -114.8
C30 W1 C20 C19 -163.1
C31 W1 C20 C19 -112.1
C29 W1 C20 C19 15.2
C17 W1 C20 C19 -77.0
C40 W1 C20 C19 34.9
N1 W1 C20 C25 56.24(15)
C41 W1 C20 C25 110.7
C37 W1 C20 C25 151.7
C1 W1 C20 C25 -41.32(12)
C8 W1 C20 C25 -42.42(13)
C21 W1 C20 C25 121.7
C30 W1 C20 C25 73.4
C31 W1 C20 C25 124.5
C29 W1 C20 C25 -108.3
C17 W1 C20 C25 159.6
C40 W1 C20 C25 -88.5
C19 C20 C21 C17 0.0
C25 C20 C21 C17 180.0
W1 C20 C21 C17 -67.58(8)
C19 C20 C21 C26 180.0
C25 C20 C21 C26 0.0
W1 C20 C21 C26 112.42(8)
C19 C20 C21 W1 67.58(8)
C25 C20 C21 W1 -112.43(8)
C18 C17 C21 C20 0.0
C22 C17 C21 C20 180.0
W1 C17 C21 C20 66.42(8)
C18 C17 C21 C26 -180.0
C22 C17 C21 C26 0.0
W1 C17 C21 C26 -113.58(8)
C18 C17 C21 W1 -66.42(8)
C22 C17 C21 W1 113.57(8)
N1 W1 C21 C20 118.66(16)
C41 W1 C21 C20 18.7
C37 W1 C21 C20 -117.8
C1 W1 C21 C20 22.18(16)
C8 W1 C21 C20 47.3(3)
C30 W1 C21 C20 19.2
C31 W1 C21 C20 -165.0
C29 W1 C21 C20 -22.3
C17 W1 C21 C20 -114.5
C40 W1 C21 C20 -9.2
N1 W1 C21 C17 -126.86(16)
C41 W1 C21 C17 133.1
C37 W1 C21 C17 -3.3
C1 W1 C21 C17 136.65(16)
C8 W1 C21 C17 161.8(3)
C30 W1 C21 C17 133.7
C20 W1 C21 C17 114.5
C31 W1 C21 C17 -50.5
C29 W1 C21 C17 92.2
C40 W1 C21 C17 105.3
N1 W1 C21 C26 -3.72(16)
C41 W1 C21 C26 -103.7
C37 W1 C21 C26 119.9
C1 W1 C21 C26 -100.21(15)
C8 W1 C21 C26 -75.1(3)
C30 W1 C21 C26 -103.2
C20 W1 C21 C26 -122.4
C31 W1 C21 C26 72.7
C29 W1 C21 C26 -144.7
C17 W1 C21 C26 123.1
C40 W1 C21 C26 -131.6
N1 W1 C27 C28 156.35(17)
C41 W1 C27 C28 90.5
C37 W1 C27 C28 129.9
C1 W1 C27 C28 13.5(2)
C8 W1 C27 C28 -57.3(2)
C21 W1 C27 C28 105.6
C30 W1 C27 C28 78.5
C20 W1 C27 C28 64.3
C31 W1 C27 C28 116.5
C29 W1 C27 C28 36.7
C17 W1 C27 C28 158.6
C40 W1 C27 C28 49.4
N1 W1 C27 C31 39.81(17)
C41 W1 C27 C31 -26.0
C37 W1 C27 C31 13.3
C1 W1 C27 C31 -103.0(2)
C8 W1 C27 C31 -173.8(2)
C21 W1 C27 C31 -10.9
C30 W1 C27 C31 -38.1
C20 W1 C27 C31 -52.2
C29 W1 C27 C31 -79.9
C17 W1 C27 C31 42.1
C40 W1 C27 C31 -67.1
N1 W1 C27 C32 -81.07(17)
C41 W1 C27 C32 -146.9
C37 W1 C27 C32 -107.6
C1 W1 C27 C32 136.1(2)
C8 W1 C27 C32 65.3(2)
C21 W1 C27 C32 -131.8
C30 W1 C27 C32 -159.0
C20 W1 C27 C32 -173.1
C31 W1 C27 C32 -120.9
C29 W1 C27 C32 159.3
C17 W1 C27 C32 -78.8
C40 W1 C27 C32 172.0
C31 C27 C28 C29 0.0
C32 C27 C28 C29 180.0
W1 C27 C28 C29 -62.40(8)
C31 C27 C28 C33 -180.0
C32 C27 C28 C33 0.0
W1 C27 C28 C33 117.61(8)
C31 C27 C28 W1 62.40(8)
C32 C27 C28 W1 -117.60(8)
N1 W1 C28 C27 -39.5(3)
C41 W1 C28 C27 -61.7
C37 W1 C28 C27 -14.7
C1 W1 C28 C27 -171.38(13)
C8 W1 C28 C27 153.12(13)
C21 W1 C28 C27 -45.6
C30 W1 C28 C27 -79.4
C20 W1 C28 C27 -89.2
C31 W1 C28 C27 -37.2
C29 W1 C28 C27 -117.0
C17 W1 C28 C27 -3.5
C40 W1 C28 C27 -106.4
N1 W1 C28 C29 77.6(3)
C41 W1 C28 C29 55.4
C37 W1 C28 C29 102.4
C1 W1 C28 C29 -54.36(13)
C8 W1 C28 C29 -89.86(12)
C21 W1 C28 C29 71.4
C30 W1 C28 C29 37.6
C20 W1 C28 C29 27.8
C31 W1 C28 C29 79.8
C17 W1 C28 C29 113.5
C40 W1 C28 C29 10.6
N1 W1 C28 C33 -161.2(3)
C41 W1 C28 C33 176.6
C37 W1 C28 C33 -136.4
C1 W1 C28 C33 66.87(13)
C8 W1 C28 C33 31.37(13)
C21 W1 C28 C33 -167.4
C30 W1 C28 C33 158.9
C20 W1 C28 C33 149.1
C31 W1 C28 C33 -159.0
C29 W1 C28 C33 121.2
C17 W1 C28 C33 -125.3
C40 W1 C28 C33 131.8
C27 C28 C29 C30 0.0
C33 C28 C29 C30 180.0
W1 C28 C29 C30 -63.01(8)
C27 C28 C29 C34 180.0
C33 C28 C29 C34 0.0
W1 C28 C29 C34 116.98(8)
C27 C28 C29 W1 63.01(8)
C33 C28 C29 W1 -117.00(7)
N1 W1 C29 C30 -19.50(18)
C41 W1 C29 C30 20.3
C37 W1 C29 C30 64.1
C1 W1 C29 C30 -114.36(13)
C8 W1 C29 C30 -129.76(12)
C21 W1 C29 C30 33.0
C20 W1 C29 C30 -0.6
C31 W1 C29 C30 38.1
C17 W1 C29 C30 73.4
C40 W1 C29 C30 -24.0
N1 W1 C29 C28 -135.51(18)
C41 W1 C29 C28 -95.8
C37 W1 C29 C28 -51.9
C1 W1 C29 C28 129.63(13)
C8 W1 C29 C28 114.23(11)
C21 W1 C29 C28 -83.0
C30 W1 C29 C28 -116.0
C20 W1 C29 C28 -116.6
C31 W1 C29 C28 -77.9
C17 W1 C29 C28 -42.6
C40 W1 C29 C28 -140.0
N1 W1 C29 C34 101.52(18)
C41 W1 C29 C34 141.3
C37 W1 C29 C34 -174.9
C1 W1 C29 C34 6.66(13)
C8 W1 C29 C34 -8.74(12)
C21 W1 C29 C34 154.0
C30 W1 C29 C34 121.0
C20 W1 C29 C34 120.4
C31 W1 C29 C34 159.1
C17 W1 C29 C34 -165.5
C40 W1 C29 C34 97.0
C28 C29 C30 C31 0.0
C34 C29 C30 C31 180.0
W1 C29 C30 C31 -65.54(8)
C28 C29 C30 C35 180.0
C34 C29 C30 C35 0.0
W1 C29 C30 C35 114.45(8)
C28 C29 C30 W1 65.54(8)
C34 C29 C30 W1 -114.46(8)
N1 W1 C30 C29 164.60(15)
C41 W1 C30 C29 -113.7
C37 W1 C30 C29 -90.9
C1 W1 C30 C29 68.21(12)
C8 W1 C30 C29 76.77(13)
C21 W1 C30 C29 -114.1
C20 W1 C30 C29 1.2
C31 W1 C30 C29 -115.0
C17 W1 C30 C29 -84.9
C40 W1 C30 C29 10.9
N1 W1 C30 C31 -80.37(15)
C41 W1 C30 C31 1.4
C37 W1 C30 C31 24.1
C1 W1 C30 C31 -176.76(12)
C8 W1 C30 C31 -168.20(14)
C21 W1 C30 C31 0.9
C20 W1 C30 C31 116.2
C29 W1 C30 C31 115.0
C17 W1 C30 C31 30.1
C40 W1 C30 C31 126.0
N1 W1 C30 C35 41.78(15)
C41 W1 C30 C35 123.5
C37 W1 C30 C35 146.3
C1 W1 C30 C35 -54.61(12)
C8 W1 C30 C35 -46.05(14)
C21 W1 C30 C35 123.0
C20 W1 C30 C35 -121.7
C31 W1 C30 C35 122.1
C29 W1 C30 C35 -122.8
C17 W1 C30 C35 152.3
C40 W1 C30 C35 -111.9
C28 C27 C31 C30 0.0
C32 C27 C31 C30 180.0
W1 C27 C31 C30 64.50(8)
C28 C27 C31 C36 180.0
C32 C27 C31 C36 0.0
W1 C27 C31 C36 -115.50(8)
C28 C27 C31 W1 -64.50(8)
C32 C27 C31 W1 115.50(8)
C29 C30 C31 C27 0.0
C35 C30 C31 C27 -180.0
W1 C30 C31 C27 -66.49(8)
C29 C30 C31 C36 180.0
C35 C30 C31 C36 0.0
W1 C30 C31 C36 113.50(8)
C29 C30 C31 W1 66.50(8)
C35 C30 C31 W1 -113.50(8)
N1 W1 C31 C27 -144.66(16)
C41 W1 C31 C27 114.3
C37 W1 C31 C27 -8.0
C1 W1 C31 C27 119.95(18)
C8 W1 C31 C27 165.5(5)
C21 W1 C31 C27 111.9
C30 W1 C31 C27 115.3
C20 W1 C31 C27 99.1
C29 W1 C31 C27 77.5
C17 W1 C31 C27 -8.3
C40 W1 C31 C27 90.0
N1 W1 C31 C30 100.04(16)
C41 W1 C31 C30 -1.0
C37 W1 C31 C30 -123.3
C1 W1 C31 C30 4.65(18)
C8 W1 C31 C30 50.2(5)
C21 W1 C31 C30 -3.4
C20 W1 C31 C30 -16.2
C29 W1 C31 C30 -37.8
C17 W1 C31 C30 -123.6
C40 W1 C31 C30 -25.3
N1 W1 C31 C36 -21.59(16)
C41 W1 C31 C36 -122.6
C37 W1 C31 C36 115.1
C1 W1 C31 C36 -116.98(17)
C8 W1 C31 C36 -71.4(5)
C21 W1 C31 C36 -125.0
C30 W1 C31 C36 -121.6
C20 W1 C31 C36 -137.9
C29 W1 C31 C36 -159.4
C17 W1 C31 C36 114.8
C40 W1 C31 C36 -146.9
N1 W1 C37 C41 74.16(16)
C1 W1 C37 C41 -48.8(2)
C8 W1 C37 C41 -145.0(5)
C21 W1 C37 C41 15.2
C30 W1 C37 C41 -9.5
C20 W1 C37 C41 -24.8
C31 W1 C37 C41 29.3
C29 W1 C37 C41 -51.6
C17 W1 C37 C41 -151.7
C40 W1 C37 C41 -38.3
N1 W1 C37 C38 -172.19(16)
C41 W1 C37 C38 113.6
C1 W1 C37 C38 64.8(2)
C8 W1 C37 C38 -31.4(4)
C21 W1 C37 C38 128.8
C30 W1 C37 C38 104.1
C20 W1 C37 C38 88.8
C31 W1 C37 C38 142.9
C29 W1 C37 C38 62.1
C17 W1 C37 C38 -38.1
C40 W1 C37 C38 75.3
N1 W1 C37 C42 -47.43(16)
C41 W1 C37 C42 -121.6
C1 W1 C37 C42 -170.4(2)
C8 W1 C37 C42 93.4(5)
C21 W1 C37 C42 -106.4
C30 W1 C37 C42 -131.1
C20 W1 C37 C42 -146.4
C31 W1 C37 C42 -92.3
C29 W1 C37 C42 -173.2
C17 W1 C37 C42 86.7
C40 W1 C37 C42 -159.9
C41 C37 C38 C39 0.0
C42 C37 C38 C39 -180.0
W1 C37 C38 C39 -65.66(8)
C41 C37 C38 C43 180.0
C42 C37 C38 C43 0.0
W1 C37 C38 C43 114.34(8)
C41 C37 C38 W1 65.66(8)
C42 C37 C38 W1 -114.33(8)
N1 W1 C38 C39 128.6(2)
C41 W1 C38 C39 77.1
C37 W1 C38 C39 117.1
C1 W1 C38 C39 -26.49(14)
C8 W1 C38 C39 -71.53(13)
C21 W1 C38 C39 92.1
C30 W1 C38 C39 61.9
C20 W1 C38 C39 50.6
C31 W1 C38 C39 100.8
C29 W1 C38 C39 24.7
C17 W1 C38 C39 127.5
C40 W1 C38 C39 35.0
N1 W1 C38 C37 11.5(2)
C41 W1 C38 C37 -40.0
C1 W1 C38 C37 -143.56(14)
C8 W1 C38 C37 171.41(14)
C21 W1 C38 C37 -25.0
C30 W1 C38 C37 -55.2
C20 W1 C38 C37 -66.5
C31 W1 C38 C37 -16.2
C29 W1 C38 C37 -92.3
C17 W1 C38 C37 10.4
C40 W1 C38 C37 -82.1
N1 W1 C38 C43 -106.9(2)
C41 W1 C38 C43 -158.4
C37 W1 C38 C43 -118.4
C1 W1 C38 C43 98.03(14)
C8 W1 C38 C43 52.99(14)
C21 W1 C38 C43 -143.4
C30 W1 C38 C43 -173.6
C20 W1 C38 C43 175.1
C31 W1 C38 C43 -134.6
C29 W1 C38 C43 149.2
C17 W1 C38 C43 -108.0
C40 W1 C38 C43 159.5
C37 C38 C39 C40 0.0
C43 C38 C39 C40 180.0
W1 C38 C39 C40 -58.60(7)
C37 C38 C39 C44 180.0
C43 C38 C39 C44 0.0
W1 C38 C39 C44 121.40(7)
C37 C38 C39 W1 58.60(7)
C43 C38 C39 W1 -121.40(7)
N1 W1 C39 C40 21.6(3)
C41 W1 C39 C40 37.9
C37 W1 C39 C40 82.07(5)
C1 W1 C39 C40 -82.34(12)
C8 W1 C39 C40 -110.24(11)
C21 W1 C39 C40 52.0
C30 W1 C39 C40 20.3
C20 W1 C39 C40 15.1
C31 W1 C39 C40 58.9
C29 W1 C39 C40 -4.3
C17 W1 C39 C40 91.7
N1 W1 C39 C38 -98.0(3)
C41 W1 C39 C38 -81.79(5)
C37 W1 C39 C38 -37.6
C1 W1 C39 C38 158.00(12)
C8 W1 C39 C38 130.10(11)
C21 W1 C39 C38 -67.6
C30 W1 C39 C38 -99.36(5)
C20 W1 C39 C38 -104.5
C31 W1 C39 C38 -60.7
C29 W1 C39 C38 -124.0
C17 W1 C39 C38 -28.0
C40 W1 C39 C38 -119.7
N1 W1 C39 C44 141.6(3)
C41 W1 C39 C44 157.9
C37 W1 C39 C44 -157.9
C1 W1 C39 C44 37.66(13)
C8 W1 C39 C44 9.76(12)
C21 W1 C39 C44 172.0
C30 W1 C39 C44 140.3
C20 W1 C39 C44 135.1
C31 W1 C39 C44 178.9
C29 W1 C39 C44 115.7
C17 W1 C39 C44 -148.3
C40 W1 C39 C44 120.0
C38 C39 C40 C41 0.0
C44 C39 C40 C41 180.0
W1 C39 C40 C41 -58.92(7)
C38 C39 C40 C45 180.0
C44 C39 C40 C45 0.0
W1 C39 C40 C45 121.08(7)
C38 C39 C40 W1 58.93(7)
C44 C39 C40 W1 -121.08(7)
N1 W1 C40 C39 -167.64(16)
C41 W1 C40 C39 -116.7
C37 W1 C40 C39 -76.7
C1 W1 C40 C39 97.49(13)
C8 W1 C40 C39 89.59(11)
C21 W1 C40 C39 -106.1
C30 W1 C40 C39 -138.1
C20 W1 C40 C39 -129.4
C31 W1 C40 C39 -102.5
C29 W1 C40 C39 8.4
C17 W1 C40 C39 -68.2
N1 W1 C40 C41 -50.90(16)
C37 W1 C40 C41 40.0
C1 W1 C40 C41 -145.76(13)
C8 W1 C40 C41 -153.66(12)
C21 W1 C40 C41 10.6
C30 W1 C40 C41 -21.4
C20 W1 C40 C41 -12.6
C31 W1 C40 C41 14.3
C29 W1 C40 C41 125.1
C17 W1 C40 C41 48.5
N1 W1 C40 C45 67.64(15)
C41 W1 C40 C45 118.5
C37 W1 C40 C45 158.5
C1 W1 C40 C45 -27.23(13)
C8 W1 C40 C45 -35.13(12)
C21 W1 C40 C45 129.1
C30 W1 C40 C45 97.1
C20 W1 C40 C45 105.9
C31 W1 C40 C45 132.8
C29 W1 C40 C45 -116.4
C17 W1 C40 C45 167.1
C38 C37 C41 C40 0.0
C42 C37 C41 C40 180.0
W1 C37 C41 C40 70.88(8)
C38 C37 C41 C46 180.0
C42 C37 C41 C46 0.0
W1 C37 C41 C46 -109.13(8)
C38 C37 C41 W1 -70.87(8)
C42 C37 C41 W1 109.12(8)
C39 C40 C41 C37 0.0
C45 C40 C41 C37 180.0
W1 C40 C41 C37 -66.27(8)
C39 C40 C41 C46 180.0
C45 C40 C41 C46 0.0
W1 C40 C41 C46 113.74(8)
C39 C40 C41 W1 66.26(8)
C45 C40 C41 W1 -113.74(8)
N1 W1 C41 C37 -110.69(16)
C1 W1 C41 C37 152.41(14)
C8 W1 C41 C37 165.5(2)
C21 W1 C41 C37 -30.6
C30 W1 C41 C37 150.4
C20 W1 C41 C37 121.1
C31 W1 C41 C37 -31.9
C29 W1 C41 C37 99.8
C17 W1 C41 C37 5.6
C40 W1 C41 C37 113.5
N1 W1 C41 C40 135.79(16)
C37 W1 C41 C40 -113.5
C1 W1 C41 C40 38.89(13)
C8 W1 C41 C40 51.94(19)
C21 W1 C41 C40 -144.1
C30 W1 C41 C40 36.8
C20 W1 C41 C40 7.5
C31 W1 C41 C40 -145.4
C29 W1 C41 C40 -13.7
C17 W1 C41 C40 -108.0
N1 W1 C41 C46 11.17(16)
C37 W1 C41 C46 121.9
C1 W1 C41 C46 -85.73(13)
C8 W1 C41 C46 -72.7(2)
C21 W1 C41 C46 91.3
C30 W1 C41 C46 -87.8
C20 W1 C41 C46 -117.1
C31 W1 C41 C46 90.0
C29 W1 C41 C46 -138.3
C17 W1 C41 C46 127.4
C40 W1 C41 C46 -124.6
